data_4307677
loop_
_publ_author_name
'Shaun P. Green'
'Cameron Jones'
'Guoxia Jin'
'Andreas Stasch'

_publ_section_title
;
Base-Stabilized Amidodiarsenes: Synthesis, Structure, and Theoretical
Studies
;
_journal_name_full 'Inorganic Chemistry'
_journal_page_first 8
_journal_page_last 10
_journal_paper_doi 10.1021/ic062163f
_journal_volume 46
_journal_year 2007
_chemical_formula_sum 'C37 H56 I2 N3 Sb'
_chemical_formula_weight 918.40
_chemical_name_systematic
; 
 ? 
;
_space_group_IT_number 61
_symmetry_cell_setting orthorhombic
_symmetry_space_group_name_Hall '-P 2ac 2ab'
_symmetry_space_group_name_H-M 'P b c a'
_atom_sites_solution_hydrogens geom
_atom_sites_solution_primary direct
_atom_sites_solution_secondary difmap
_audit_creation_method SHELXL-97
_cell_angle_alpha 90.00
_cell_angle_beta 90.00
_cell_angle_gamma 90.00
_cell_formula_units_Z 8
_cell_length_a 19.643(4)
_cell_length_b 18.352(4)
_cell_length_c 21.162(4)
_cell_measurement_temperature 150(2)
_cell_volume 7629(3)
_computing_structure_refinement 'SHELXL-97 (Sheldrick, 1997)'
_computing_structure_solution 'SHELXS-97 (Sheldrick, 1990)'
_diffrn_ambient_temperature 150(2)
_diffrn_measured_fraction_theta_full 0.997
_diffrn_measured_fraction_theta_max 0.997
_diffrn_measurement_device_type 'Nonius Kappa CCD'
_diffrn_radiation_monochromator graphite
_diffrn_radiation_source 'fine-focus sealed tube'
_diffrn_radiation_type MoK\a
_diffrn_radiation_wavelength 0.71073
_diffrn_reflns_av_R_equivalents 0.0261
_diffrn_reflns_av_sigmaI/netI 0.0346
_diffrn_reflns_limit_h_max 25
_diffrn_reflns_limit_h_min -25
_diffrn_reflns_limit_k_max 24
_diffrn_reflns_limit_k_min -24
_diffrn_reflns_limit_l_max 27
_diffrn_reflns_limit_l_min -27
_diffrn_reflns_number 17571
_diffrn_reflns_theta_full 28.00
_diffrn_reflns_theta_max 28.00
_diffrn_reflns_theta_min 2.94
_exptl_absorpt_coefficient_mu 2.370
_exptl_absorpt_correction_T_max 0.797
_exptl_absorpt_correction_T_min 0.536
_exptl_absorpt_correction_type multi-scan
_exptl_absorpt_process_details 'Sortav (Blessing, 1995)'
_exptl_crystal_colour yellow
_exptl_crystal_density_diffrn 1.599
_exptl_crystal_density_method 'not measured'
_exptl_crystal_description block
_exptl_crystal_F_000 3648
_exptl_crystal_size_max 0.30
_exptl_crystal_size_mid 0.25
_exptl_crystal_size_min 0.10
_refine_diff_density_max 1.478
_refine_diff_density_min -1.210
_refine_diff_density_rms 0.092
_refine_ls_extinction_method none
_refine_ls_goodness_of_fit_ref 1.035
_refine_ls_hydrogen_treatment constr
_refine_ls_matrix_type full
_refine_ls_number_parameters 396
_refine_ls_number_reflns 9172
_refine_ls_number_restraints 0
_refine_ls_restrained_S_all 1.035
_refine_ls_R_factor_all 0.0475
_refine_ls_R_factor_gt 0.0324
_refine_ls_shift/su_max 0.001
_refine_ls_shift/su_mean 0.000
_refine_ls_structure_factor_coef Fsqd
_refine_ls_weighting_details 'calc w=1/[\s^2^(Fo^2^)+(0.0170P)^2^+12.8103P] where P=(Fo^2^+2Fc^2^)/3'
_refine_ls_weighting_scheme calc
_refine_ls_wR_factor_gt 0.0623
_refine_ls_wR_factor_ref 0.0668
_reflns_number_gt 7250
_reflns_number_total 9172
_reflns_threshold_expression >2sigma(I)
_cod_data_source_file ic062163fsi20061114_083116.cif
_cod_data_source_block compound3b
_cod_database_code 4307677

loop_
_symmetry_equiv_pos_as_xyz
'x, y, z'
'-x+1/2, -y, z+1/2'
'x+1/2, -y+1/2, -z'
'-x, y+1/2, -z+1/2'
'-x, -y, -z'
'x-1/2, y, -z-1/2'
'-x-1/2, y-1/2, z'
'x, -y-1/2, z-1/2'

loop_
_atom_site_label
_atom_site_type_symbol
_atom_site_fract_x
_atom_site_fract_y
_atom_site_fract_z
_atom_site_U_iso_or_equiv
_atom_site_adp_type
_atom_site_occupancy
_atom_site_symmetry_multiplicity
_atom_site_calc_flag
_atom_site_refinement_flags
_atom_site_disorder_assembly
_atom_site_disorder_group
I1 I 0.073990(10) 0.300070(12) 0.076613(11) 0.03342(6) Uani 1 1 d . . .
Sb1 Sb 0.215479(10) 0.307377(10) 0.116444(9) 0.02385(5) Uani 1 1 d . . .
N1 N 0.30804(11) 0.37377(12) 0.13657(11) 0.0196(5) Uani 1 1 d . . .
C1 C 0.28800(14) 0.42894(14) 0.09881(12) 0.0178(5) Uani 1 1 d . . .
I2 I 0.168538(13) 0.32961(2) 0.237019(11) 0.06144(10) Uani 1 1 d . . .
N2 N 0.22436(11) 0.41271(12) 0.07577(11) 0.0188(5) Uani 1 1 d . . .
C2 C 0.37632(14) 0.34652(15) 0.14428(14) 0.0224(6) Uani 1 1 d . . .
N3 N 0.32397(12) 0.49073(12) 0.08717(10) 0.0204(5) Uani 1 1 d . . .
C3 C 0.40137(16) 0.33518(16) 0.20602(14) 0.0279(7) Uani 1 1 d . . .
C4 C 0.46634(18) 0.3057(2) 0.21304(17) 0.0416(9) Uani 1 1 d . . .
H4 H 0.4841 0.2991 0.2544 0.050 Uiso 1 1 calc R . .
C5 C 0.50529(18) 0.2858(2) 0.16222(19) 0.0458(9) Uani 1 1 d . . .
H5 H 0.5497 0.2667 0.1684 0.055 Uiso 1 1 calc R . .
C6 C 0.47934(16) 0.29384(19) 0.10193(17) 0.0371(8) Uani 1 1 d . . .
H6 H 0.5058 0.2783 0.0668 0.045 Uiso 1 1 calc R . .
C7 C 0.41535(15) 0.32417(16) 0.09148(14) 0.0251(6) Uani 1 1 d . . .
C8 C 0.35953(17) 0.34953(17) 0.26460(14) 0.0317(7) Uani 1 1 d . . .
H8 H 0.3172 0.3760 0.2517 0.038 Uiso 1 1 calc R . .
C9 C 0.3968(2) 0.3960(2) 0.31385(17) 0.0536(11) Uani 1 1 d . . .
H9A H 0.4354 0.3685 0.3309 0.080 Uiso 1 1 calc R . .
H9B H 0.3654 0.4083 0.3482 0.080 Uiso 1 1 calc R . .
H9C H 0.4133 0.4408 0.2940 0.080 Uiso 1 1 calc R . .
C10 C 0.3385(2) 0.2767(2) 0.29505(19) 0.0532(10) Uani 1 1 d . . .
H10A H 0.3142 0.2470 0.2639 0.080 Uiso 1 1 calc R . .
H10B H 0.3087 0.2862 0.3313 0.080 Uiso 1 1 calc R . .
H10C H 0.3793 0.2507 0.3093 0.080 Uiso 1 1 calc R . .
C11 C 0.38938(15) 0.32539(16) 0.02395(14) 0.0264(6) Uani 1 1 d . . .
H11 H 0.3494 0.3590 0.0219 0.032 Uiso 1 1 calc R . .
C12 C 0.44277(17) 0.35189(19) -0.02335(16) 0.0374(8) Uani 1 1 d . . .
H12A H 0.4641 0.3965 -0.0074 0.056 Uiso 1 1 calc R . .
H12B H 0.4208 0.3620 -0.0640 0.056 Uiso 1 1 calc R . .
H12C H 0.4776 0.3142 -0.0290 0.056 Uiso 1 1 calc R . .
C13 C 0.3660(2) 0.2494(2) 0.00397(17) 0.0453(9) Uani 1 1 d . . .
H13A H 0.4046 0.2156 0.0057 0.068 Uiso 1 1 calc R . .
H13B H 0.3481 0.2513 -0.0393 0.068 Uiso 1 1 calc R . .
H13C H 0.3301 0.2325 0.0327 0.068 Uiso 1 1 calc R . .
C14 C 0.17535(14) 0.45784(15) 0.04427(14) 0.0236(6) Uani 1 1 d . . .
C15 C 0.13959(15) 0.51254(17) 0.07661(17) 0.0323(7) Uani 1 1 d . . .
C16 C 0.09271(18) 0.55414(19) 0.0419(2) 0.0465(10) Uani 1 1 d . . .
H16 H 0.0688 0.5923 0.0626 0.056 Uiso 1 1 calc R . .
C17 C 0.08039(18) 0.5414(2) -0.0209(2) 0.0505(11) Uani 1 1 d . . .
H17 H 0.0493 0.5713 -0.0435 0.061 Uiso 1 1 calc R . .
C18 C 0.11311(18) 0.48535(18) -0.05082(18) 0.0414(9) Uani 1 1 d . . .
H18 H 0.1034 0.4760 -0.0940 0.050 Uiso 1 1 calc R . .
C19 C 0.16021(16) 0.44175(16) -0.01968(15) 0.0301(7) Uani 1 1 d . . .
C20 C 0.14412(18) 0.52390(19) 0.14740(18) 0.0417(9) Uani 1 1 d . . .
H20 H 0.1838 0.4954 0.1638 0.050 Uiso 1 1 calc R . .
C21 C 0.1532(2) 0.6040(2) 0.1672(2) 0.0567(11) Uani 1 1 d . . .
H21A H 0.1935 0.6243 0.1462 0.085 Uiso 1 1 calc R . .
H21B H 0.1591 0.6069 0.2131 0.085 Uiso 1 1 calc R . .
H21C H 0.1129 0.6320 0.1547 0.085 Uiso 1 1 calc R . .
C22 C 0.0786(2) 0.4938(2) 0.1781(2) 0.0629(13) Uani 1 1 d . . .
H22A H 0.0399 0.5246 0.1664 0.094 Uiso 1 1 calc R . .
H22B H 0.0837 0.4936 0.2241 0.094 Uiso 1 1 calc R . .
H22C H 0.0706 0.4439 0.1632 0.094 Uiso 1 1 calc R . .
C23 C 0.1916(2) 0.37780(19) -0.05507(17) 0.0450(10) Uani 1 1 d . . .
H23 H 0.2107 0.3435 -0.0229 0.054 Uiso 1 1 calc R . .
C24 C 0.2485(2) 0.3997(2) -0.0978(2) 0.0656(13) Uani 1 1 d . . .
H24A H 0.2322 0.4364 -0.1279 0.098 Uiso 1 1 calc R . .
H24B H 0.2648 0.3569 -0.1210 0.098 Uiso 1 1 calc R . .
H24C H 0.2858 0.4201 -0.0727 0.098 Uiso 1 1 calc R . .
C25 C 0.1385(3) 0.3356(2) -0.09387(18) 0.0637(14) Uani 1 1 d . . .
H25A H 0.1216 0.3666 -0.1281 0.095 Uiso 1 1 calc R . .
H25B H 0.1006 0.3215 -0.0664 0.095 Uiso 1 1 calc R . .
H25C H 0.1596 0.2918 -0.1118 0.095 Uiso 1 1 calc R . .
C26 C 0.37101(15) 0.51696(16) 0.13842(14) 0.0260(6) Uani 1 1 d . . .
H26 H 0.3746 0.4748 0.1681 0.031 Uiso 1 1 calc R . .
C27 C 0.3403(2) 0.5770(3) 0.1776(2) 0.0633(13) Uani 1 1 d . . .
H27A H 0.2954 0.5610 0.1935 0.076 Uiso 1 1 calc R . .
H27B H 0.3331 0.6204 0.1506 0.076 Uiso 1 1 calc R . .
C28 C 0.3854(3) 0.5980(2) 0.2337(2) 0.0677(14) Uani 1 1 d . . .
H28A H 0.3667 0.6424 0.2539 0.081 Uiso 1 1 calc R . .
H28B H 0.3845 0.5583 0.2653 0.081 Uiso 1 1 calc R . .
C29 C 0.4582(3) 0.6122(2) 0.2140(2) 0.0654(14) Uani 1 1 d . . .
H29A H 0.4601 0.6573 0.1884 0.078 Uiso 1 1 calc R . .
H29B H 0.4865 0.6196 0.2521 0.078 Uiso 1 1 calc R . .
C30 C 0.4862(2) 0.5512(3) 0.1769(2) 0.0635(13) Uani 1 1 d . . .
H30A H 0.4897 0.5077 0.2044 0.076 Uiso 1 1 calc R . .
H30B H 0.5327 0.5640 0.1627 0.076 Uiso 1 1 calc R . .
C31 C 0.44298(18) 0.5324(2) 0.11934(18) 0.0497(10) Uani 1 1 d . . .
H31A H 0.4438 0.5736 0.0892 0.060 Uiso 1 1 calc R . .
H31B H 0.4623 0.4892 0.0979 0.060 Uiso 1 1 calc R . .
C32 C 0.31502(15) 0.53152(15) 0.02624(13) 0.0218(6) Uani 1 1 d . . .
H32 H 0.2771 0.5067 0.0032 0.026 Uiso 1 1 calc R . .
C33 C 0.2935(2) 0.61101(19) 0.03357(18) 0.0456(10) Uani 1 1 d . . .
H33A H 0.2521 0.6139 0.0601 0.055 Uiso 1 1 calc R . .
H33B H 0.3301 0.6388 0.0548 0.055 Uiso 1 1 calc R . .
C34 C 0.2791(2) 0.6441(2) -0.0310(2) 0.0628(13) Uani 1 1 d . . .
H34A H 0.2398 0.6188 -0.0502 0.075 Uiso 1 1 calc R . .
H34B H 0.2666 0.6960 -0.0256 0.075 Uiso 1 1 calc R . .
C35 C 0.33901(18) 0.63896(18) -0.07504(15) 0.0373(8) Uani 1 1 d . . .
H35A H 0.3259 0.6578 -0.1172 0.045 Uiso 1 1 calc R . .
H35B H 0.3766 0.6696 -0.0588 0.045 Uiso 1 1 calc R . .
C36 C 0.3631(2) 0.56174(19) -0.08130(16) 0.0484(10) Uani 1 1 d . . .
H36A H 0.4054 0.5606 -0.1067 0.058 Uiso 1 1 calc R . .
H36B H 0.3282 0.5328 -0.1039 0.058 Uiso 1 1 calc R . .
C37 C 0.37651(19) 0.5277(2) -0.01688(16) 0.0435(9) Uani 1 1 d . . .
H37A H 0.3897 0.4761 -0.0226 0.052 Uiso 1 1 calc R . .
H37B H 0.4151 0.5533 0.0034 0.052 Uiso 1 1 calc R . .

loop_
_atom_site_aniso_label
_atom_site_aniso_U_11
_atom_site_aniso_U_22
_atom_site_aniso_U_33
_atom_site_aniso_U_23
_atom_site_aniso_U_13
_atom_site_aniso_U_12
I1 0.02325(10) 0.03387(12) 0.04316(12) 0.00162(10) -0.00553(9) -0.00856(8)
Sb1 0.02208(10) 0.02134(10) 0.02812(10) 0.00536(8) -0.00280(8) -0.00584(8)
N1 0.0158(11) 0.0213(12) 0.0217(11) 0.0014(10) -0.0008(9) -0.0027(9)
C1 0.0193(13) 0.0179(13) 0.0163(12) -0.0031(10) 0.0022(11) 0.0002(11)
I2 0.04089(14) 0.1169(3) 0.02652(12) 0.00973(14) 0.00613(10) -0.02872(15)
N2 0.0169(11) 0.0154(11) 0.0240(12) 0.0019(9) -0.0009(9) -0.0019(9)
C2 0.0205(14) 0.0182(14) 0.0286(15) 0.0031(12) -0.0032(12) -0.0038(11)
N3 0.0198(12) 0.0209(12) 0.0206(11) 0.0004(10) -0.0016(9) -0.0036(10)
C3 0.0278(16) 0.0246(15) 0.0315(16) 0.0023(13) -0.0064(13) -0.0031(13)
C4 0.0362(19) 0.051(2) 0.0380(19) 0.0019(17) -0.0158(15) 0.0031(17)
C5 0.0258(17) 0.055(2) 0.057(2) -0.0024(19) -0.0109(17) 0.0106(16)
C6 0.0216(16) 0.046(2) 0.044(2) -0.0063(16) -0.0025(14) 0.0047(14)
C7 0.0222(15) 0.0215(14) 0.0317(16) -0.0001(12) -0.0010(12) -0.0027(12)
C8 0.0403(18) 0.0323(17) 0.0226(15) 0.0034(13) -0.0076(14) -0.0010(14)
C9 0.066(3) 0.063(3) 0.0324(19) -0.0073(18) -0.0160(19) -0.005(2)
C10 0.065(3) 0.048(2) 0.046(2) 0.0165(19) 0.006(2) -0.003(2)
C11 0.0255(15) 0.0249(15) 0.0287(15) 0.0019(13) 0.0057(12) 0.0028(12)
C12 0.0345(18) 0.0348(18) 0.043(2) 0.0066(16) 0.0159(15) 0.0073(15)
C13 0.059(2) 0.041(2) 0.0361(19) -0.0046(16) -0.0006(18) -0.0193(19)
C14 0.0160(14) 0.0183(14) 0.0366(16) 0.0059(12) -0.0016(12) -0.0012(11)
C15 0.0216(15) 0.0237(16) 0.052(2) 0.0053(15) 0.0120(14) 0.0010(12)
C16 0.0317(19) 0.0290(18) 0.079(3) 0.0151(19) 0.0171(19) 0.0126(15)
C17 0.0267(18) 0.042(2) 0.083(3) 0.031(2) -0.0070(19) 0.0046(16)
C18 0.038(2) 0.0298(18) 0.056(2) 0.0168(17) -0.0211(17) -0.0081(15)
C19 0.0299(17) 0.0204(15) 0.0401(18) 0.0042(13) -0.0122(14) -0.0063(13)
C20 0.038(2) 0.0340(19) 0.053(2) -0.0068(17) 0.0234(17) 0.0012(15)
C21 0.049(2) 0.039(2) 0.082(3) -0.018(2) 0.027(2) -0.0022(18)
C22 0.059(3) 0.057(3) 0.073(3) -0.012(2) 0.046(2) -0.008(2)
C23 0.069(3) 0.0318(19) 0.0343(19) -0.0038(15) -0.0255(18) 0.0069(18)
C24 0.055(3) 0.056(3) 0.086(3) -0.036(2) -0.004(3) -0.005(2)
C25 0.108(4) 0.047(2) 0.036(2) 0.0009(18) -0.010(2) -0.036(3)
C26 0.0271(16) 0.0263(15) 0.0247(14) -0.0026(12) -0.0051(12) -0.0084(13)
C27 0.060(3) 0.071(3) 0.059(3) -0.040(2) -0.020(2) 0.018(2)
C28 0.099(4) 0.056(3) 0.049(3) -0.029(2) -0.022(3) 0.001(3)
C29 0.094(4) 0.038(2) 0.064(3) 0.007(2) -0.052(3) -0.020(2)
C30 0.041(2) 0.096(4) 0.053(3) -0.005(2) -0.017(2) -0.026(2)
C31 0.0279(18) 0.075(3) 0.046(2) -0.016(2) -0.0069(16) -0.0139(19)
C32 0.0230(14) 0.0210(14) 0.0215(14) 0.0057(11) -0.0029(11) -0.0049(12)
C33 0.053(2) 0.0346(19) 0.050(2) 0.0181(17) 0.0252(18) 0.0182(17)
C34 0.053(3) 0.058(3) 0.078(3) 0.039(2) 0.022(2) 0.028(2)
C35 0.046(2) 0.0351(18) 0.0304(17) 0.0135(15) 0.0032(15) 0.0042(16)
C36 0.083(3) 0.037(2) 0.0263(17) 0.0055(15) 0.0178(19) 0.013(2)
C37 0.051(2) 0.043(2) 0.0372(19) 0.0166(16) 0.0196(17) 0.0263(18)

loop_
_atom_type_symbol
_atom_type_description
_atom_type_scat_dispersion_real
_atom_type_scat_dispersion_imag
_atom_type_scat_source
C C 0.0033 0.0016 'International Tables Vol C Tables 4.2.6.8 and 6.1.1.4'
H H 0.0000 0.0000 'International Tables Vol C Tables 4.2.6.8 and 6.1.1.4'
N N 0.0061 0.0033 'International Tables Vol C Tables 4.2.6.8 and 6.1.1.4'
Sb Sb -0.5866 1.5461 'International Tables Vol C Tables 4.2.6.8 and 6.1.1.4'
I I -0.4742 1.8119 'International Tables Vol C Tables 4.2.6.8 and 6.1.1.4'

loop_
_geom_angle_atom_site_label_1
_geom_angle_atom_site_label_2
_geom_angle_atom_site_label_3
_geom_angle
_geom_angle_site_symmetry_1
_geom_angle_site_symmetry_3
_geom_angle_publ_flag
N2 Sb1 N1 60.85(8) . . ?
N2 Sb1 I2 105.62(6) . . ?
N1 Sb1 I2 90.87(6) . . ?
N2 Sb1 I1 90.17(6) . . ?
N1 Sb1 I1 149.32(6) . . ?
I2 Sb1 I1 87.433(13) . . ?
C1 N1 C2 126.8(2) . . ?
C1 N1 Sb1 93.38(16) . . ?
C2 N1 Sb1 126.23(17) . . ?
N1 C1 N3 125.6(2) . . ?
N1 C1 N2 108.2(2) . . ?
N3 C1 N2 126.1(2) . . ?
C1 N2 C14 130.6(2) . . ?
C1 N2 Sb1 97.37(16) . . ?
C14 N2 Sb1 131.22(17) . . ?
C3 C2 C7 119.9(3) . . ?
C3 C2 N1 118.7(3) . . ?
C7 C2 N1 121.0(3) . . ?
C1 N3 C32 120.7(2) . . ?
C1 N3 C26 117.1(2) . . ?
C32 N3 C26 122.1(2) . . ?
C4 C3 C2 118.4(3) . . ?
C4 C3 C8 118.6(3) . . ?
C2 C3 C8 123.0(3) . . ?
C5 C4 C3 122.1(3) . . ?
C4 C5 C6 119.4(3) . . ?
C5 C6 C7 121.5(3) . . ?
C6 C7 C2 118.6(3) . . ?
C6 C7 C11 117.3(3) . . ?
C2 C7 C11 123.8(3) . . ?
C3 C8 C9 113.3(3) . . ?
C3 C8 C10 109.8(3) . . ?
C9 C8 C10 109.0(3) . . ?
C7 C11 C13 110.4(3) . . ?
C7 C11 C12 113.0(3) . . ?
C13 C11 C12 108.4(3) . . ?
C15 C14 C19 120.7(3) . . ?
C15 C14 N2 121.5(3) . . ?
C19 C14 N2 117.7(3) . . ?
C14 C15 C16 117.5(3) . . ?
C14 C15 C20 123.5(3) . . ?
C16 C15 C20 118.8(3) . . ?
C17 C16 C15 122.0(3) . . ?
C18 C17 C16 119.6(3) . . ?
C17 C18 C19 121.7(4) . . ?
C18 C19 C14 118.2(3) . . ?
C18 C19 C23 118.7(3) . . ?
C14 C19 C23 123.1(3) . . ?
C15 C20 C21 114.0(3) . . ?
C15 C20 C22 108.5(3) . . ?
C21 C20 C22 109.0(3) . . ?
C24 C23 C19 113.2(3) . . ?
C24 C23 C25 108.6(3) . . ?
C19 C23 C25 112.1(3) . . ?
C31 C26 N3 116.5(3) . . ?
C31 C26 C27 112.8(3) . . ?
N3 C26 C27 112.7(3) . . ?
C26 C27 C28 112.4(3) . . ?
C29 C28 C27 112.1(4) . . ?
C30 C29 C28 111.7(3) . . ?
C29 C30 C31 112.9(4) . . ?
C26 C31 C30 110.7(3) . . ?
N3 C32 C37 113.6(2) . . ?
N3 C32 C33 114.9(2) . . ?
C37 C32 C33 109.0(3) . . ?
C34 C33 C32 110.0(3) . . ?
C35 C34 C33 112.8(3) . . ?
C36 C35 C34 111.2(3) . . ?
C35 C36 C37 111.3(3) . . ?
C32 C37 C36 112.5(3) . . ?

loop_
_geom_bond_atom_site_label_1
_geom_bond_atom_site_label_2
_geom_bond_distance
_geom_bond_site_symmetry_2
_geom_bond_publ_flag
I1 Sb1 2.9074(6) . ?
Sb1 N2 2.123(2) . ?
Sb1 N1 2.230(2) . ?
Sb1 I2 2.7436(6) . ?
N1 C1 1.349(3) . ?
N1 C2 1.441(4) . ?
C1 N3 1.359(3) . ?
C1 N2 1.374(3) . ?
N2 C14 1.434(3) . ?
C2 C3 1.411(4) . ?
C2 C7 1.416(4) . ?
N3 C32 1.501(3) . ?
N3 C26 1.504(3) . ?
C3 C4 1.394(5) . ?
C3 C8 1.511(4) . ?
C4 C5 1.369(5) . ?
C5 C6 1.382(5) . ?
C6 C7 1.392(4) . ?
C7 C11 1.517(4) . ?
C8 C9 1.532(5) . ?
C8 C10 1.540(5) . ?
C11 C13 1.528(4) . ?
C11 C12 1.529(4) . ?
C14 C15 1.403(4) . ?
C14 C19 1.417(4) . ?
C15 C16 1.404(5) . ?
C15 C20 1.515(5) . ?
C16 C17 1.370(6) . ?
C17 C18 1.369(5) . ?
C18 C19 1.389(4) . ?
C19 C23 1.523(5) . ?
C20 C21 1.540(5) . ?
C20 C22 1.544(5) . ?
C23 C24 1.493(6) . ?
C23 C25 1.536(5) . ?
C26 C31 1.497(4) . ?
C26 C27 1.505(5) . ?
C27 C28 1.529(5) . ?
C28 C29 1.512(7) . ?
C29 C30 1.473(6) . ?
C30 C31 1.524(5) . ?
C32 C37 1.515(4) . ?
C32 C33 1.527(4) . ?
C33 C34 1.521(5) . ?
C34 C35 1.504(5) . ?
C35 C36 1.500(5) . ?
C36 C37 1.522(5) . ?
